data_7063518
loop_
_publ_author_name
'Ahmed, Zubair'
'Ali, Asgar'
'Imam, Faisal'
'Carvalho, Rafael S.'
'Cremona, Marco'

_publ_section_title
;
 Photophysical and optoelectronic studies of 1.06 and 13.3 \mm emissive
 neodymium complexes
;
_journal_issue 45
_journal_name_full 'New Journal of Chemistry'
_journal_page_first 19266
_journal_page_last 19282
_journal_paper_doi 10.1039/D4NJ03842H
_journal_volume 48
_journal_year 2024
_chemical_formula_moiety 'C66 H42 F21 Nd O8 P2 S3'
_chemical_formula_sum 'C66 H42 F21 Nd O8 P2 S3'
_chemical_formula_weight 1664.35
_space_group_crystal_system monoclinic
_space_group_IT_number 15
_space_group_name_Hall '-C 2yc'
_space_group_name_H-M_alt 'C 1 2/c 1'
_atom_sites_solution_hydrogens geom
_atom_sites_solution_primary dual
_audit_creation_date 2024-05-23
_audit_creation_method
;
Olex2 1.5
(compiled 2024.02.16 svn.r378c4104 for OlexSys, GUI svn.r6928)
;
_audit_update_record
;
2024-06-20 deposited with the CCDC.	2024-10-17 downloaded from the CCDC.
;
_cell_angle_alpha 90
_cell_angle_beta 116.727(4)
_cell_angle_gamma 90
_cell_formula_units_Z 4
_cell_length_a 25.4720(9)
_cell_length_b 14.6171(3)
_cell_length_c 21.3754(7)
_cell_measurement_reflns_used 11146
_cell_measurement_temperature 293(2)
_cell_measurement_theta_max 27.5110
_cell_measurement_theta_min 3.4220
_cell_volume 7108.3(4)
_computing_cell_refinement 'CrysAlisPro 1.171.38.46 (Rigaku OD, 2015)'
_computing_data_collection 'CrysAlisPro 1.171.38.46 (Rigaku OD, 2015)'
_computing_data_reduction 'CrysAlisPro 1.171.38.46 (Rigaku OD, 2015)'
_computing_molecular_graphics 'Olex2 1.5 (Dolomanov et al., 2009)'
_computing_publication_material 'Olex2 1.5 (Dolomanov et al., 2009)'
_computing_structure_refinement 'SHELXL 2019/3 (Sheldrick, 2015)'
_computing_structure_solution 'SHELXT 2018/2 (Sheldrick, 2018)'
_diffrn_ambient_temperature 293(2)
_diffrn_detector_area_resol_mean 16.1340
_diffrn_detector_type Sapphire3
_diffrn_measured_fraction_theta_full 0.997
_diffrn_measured_fraction_theta_max 0.864
_diffrn_measurement_details
;
List of Runs (angles in degrees, time in seconds):

  # Type    Start    End  Width  t~exp~   \w     \q     \k     \f   Frames
#--------------------------------------------------------------------------
  1  \w    -25.00   1.00   1.00   27.50    --  -16.52 -99.00 -60.00   26
  2  \w    -25.00  24.00   1.00   27.50    --  -16.52 -99.00  60.00   49
  3  \w     -1.00  79.00   1.00   27.50    --   17.77  57.00-150.00   80
  4  \w    -50.00  28.00   1.00   27.50    --   17.77 -57.00 -30.00   78
  5  \w    -51.00  25.00   1.00   27.50    --   17.77 -77.00  60.00   76
  6  \w     45.00  91.00   1.00   27.50    --   17.77-178.00   0.00   46
  7  \w      2.00  83.00   1.00   27.50    --   17.77  19.00 150.00   81
;
_diffrn_measurement_device 'four-circle diffractometer'
_diffrn_measurement_device_type 'Xcalibur, Sapphire3'
_diffrn_measurement_method '\w scans'
_diffrn_radiation_type MoK\a
_diffrn_radiation_wavelength 0.71073
_diffrn_reflns_av_R_equivalents 0.0244
_diffrn_reflns_av_unetI/netI 0.0255
_diffrn_reflns_Laue_measured_fraction_full 0.997
_diffrn_reflns_Laue_measured_fraction_max 0.864
_diffrn_reflns_limit_h_max 33
_diffrn_reflns_limit_h_min -34
_diffrn_reflns_limit_k_max 18
_diffrn_reflns_limit_k_min -18
_diffrn_reflns_limit_l_max 26
_diffrn_reflns_limit_l_min -29
_diffrn_reflns_number 33141
_diffrn_reflns_point_group_measured_fraction_full 0.997
_diffrn_reflns_point_group_measured_fraction_max 0.864
_diffrn_reflns_theta_full 25.242
_diffrn_reflns_theta_max 29.451
_diffrn_reflns_theta_min 3.417
_exptl_absorpt_coefficient_mu 0.970
_exptl_absorpt_correction_T_max 1.00000
_exptl_absorpt_correction_T_min 0.87339
_exptl_absorpt_correction_type multi-scan
_exptl_absorpt_process_details
;
CrysAlisPro 1.171.38.46 (Rigaku Oxford Diffraction, 2015)
Empirical absorption correction using spherical harmonics,
 implemented in SCALE3 ABSPACK scaling algorithm.
;
_exptl_crystal_colour colorless
_exptl_crystal_density_diffrn 1.555
_exptl_crystal_description Block
_exptl_crystal_F_000 3316
_exptl_crystal_size_max 0.25
_exptl_crystal_size_mid 0.18
_exptl_crystal_size_min 0.15
_refine_diff_density_max 0.824
_refine_diff_density_min -0.429
_refine_diff_density_rms 0.064
_refine_ls_extinction_method none
_refine_ls_goodness_of_fit_ref 1.210
_refine_ls_hydrogen_treatment constr
_refine_ls_matrix_type full
_refine_ls_number_parameters 783
_refine_ls_number_reflns 8522
_refine_ls_number_restraints 798
_refine_ls_restrained_S_all 1.233
_refine_ls_R_factor_all 0.0660
_refine_ls_R_factor_gt 0.0527
_refine_ls_shift/su_max 0.001
_refine_ls_shift/su_mean 0.000
_refine_ls_structure_factor_coef Fsqd
_refine_ls_weighting_details 'w=1/[\s^2^(Fo^2^)+(0.0577P)^2^+8.3329P] where P=(Fo^2^+2Fc^2^)/3'
_refine_ls_weighting_scheme calc
_refine_ls_wR_factor_gt 0.1280
_refine_ls_wR_factor_ref 0.1344
_reflns_Friedel_coverage 0.000
_reflns_number_gt 7138
_reflns_number_total 8522
_reflns_threshold_expression 'I > 2\s(I)'
_cod_data_source_file d4nj03842h2.cif
_cod_data_source_block nd_1
_cod_depositor_comments 'Adding full bibliography for 7063518.cif.'
_cod_database_code 7063518
_shelx_shelxl_version_number 2019/3
_shelx_space_group_comment
;
The symmetry employed for this shelxl refinement is uniquely defined
by the following loop, which should always be used as a source of
symmetry information in preference to the above space-group names.
They are only intended as comments.
;
_olex2_refinement_description
;
1. Fixed Uiso
 At 1.2 times of:
  All C(H) groups
2. Restrained distances
 C5-O1 = C7-O2
 1.25 with sigma of 0.02
 C38-F13
 1.33 with sigma of 0.02
 C38-F14
 1.31 with sigma of 0.02
 C38-F12
 1.32 with sigma of 0.02
 C10-F7 = C9-F3
 1.32 with sigma of 0.02
 C10-F5
 1.31 with sigma of 0.02
 C10-F6
 1.29 with sigma of 0.02
 C8-F1
 1.36 with sigma of 0.02
 C8-F2
 1.34 with sigma of 0.02
 C9-F4
 1.33 with sigma of 0.02
 C37-F11 = C36-F8 = C36-F9
 1.35 with sigma of 0.02
 C6-C7
 1.37 with sigma of 0.02
 C37-F10
 1.34 with sigma of 0.02
 C5-C6
 1.42 with sigma of 0.02
 S1-C1 = S1-C4
 1.71 with sigma of 0.02
 C1-C2 = C3-C4
 1.36 with sigma of 0.02
 C2-C3
 1.42 with sigma of 0.02
 C38-C36
 2.62 with sigma of 0.04
 C38-F10
 2.31 with sigma of 0.04
 C38-F11
 2.32 with sigma of 0.04
 C10-C8
 2.61 with sigma of 0.04
 C10-F3
 2.27 with sigma of 0.04
 C10-F4 = C8-F4
 2.32 with sigma of 0.04
 C6-C8
 2.48 with sigma of 0.04
 C7-C9
 2.6 with sigma of 0.04
 C6-O2
 2.36 with sigma of 0.04
 C8-F3
 2.34 with sigma of 0.04
 C5-C7
 2.45 with sigma of 0.04
 C7-F1
 2.4 with sigma of 0.04
 C7-F2
 2.37 with sigma of 0.04
 C37-F8 = C37-F9
 2.33 with sigma of 0.04
 S1-C2 = S1-C3
 2.54 with sigma of 0.04
 C1-C3 = C2-C4
 2.31 with sigma of 0.04
 C36-C38 \\sim C36A-C38
 with sigma of 0.04
 F14-C38 \\sim F12A-C38
 with sigma of 0.02
 F13-C38 \\sim F14A-C38
 with sigma of 0.02
 F12-C38 \\sim F13A-C38
 with sigma of 0.02
 C37-C38 \\sim C37A-C38
 with sigma of 0.02
 F11-C38 \\sim F10A-C38
 with sigma of 0.04
 F10-C38 \\sim F11A-C38
 with sigma of 0.04
 C9-F5 \\sim C9-F6 \\sim C9-F7
 with sigma of 0.04
 C36-C35A \\sim C37-C36 \\sim C38-C37 \\sim C38-C37A \\sim C37A-C36A \\sim
C36A-C35
 with sigma of 0.02
 C10-C9 \\sim C10-F5 \\sim C10-F6 \\sim C10-F7
 with sigma of 0.02
 C38-C37 \\sim C38-C37A
 with sigma of 0.02
 C38-C37A \\sim C38-C37
 with sigma of 0.02
 F5-F6 \\sim F6-F7 \\sim F7-F5
 with sigma of 0.04
 C36-C37 \\sim C36A-C37A
 with sigma of 0.02
 F8-C36 \\sim F8A-C36A
 with sigma of 0.02
 C35-C37 \\sim C35-C37A
 with sigma of 0.04
 F9-C36 \\sim F9A-C36A
 with sigma of 0.02
 C37-C36 \\sim C36-C35A
 with sigma of 0.02
 C37A-C36A \\sim C36A-C35
 with sigma of 0.02
 C35-C36 \\sim C35-C36A
 with sigma of 0.02
 F11-C37 \\sim F10A-C37A
 with sigma of 0.02
 S2-C32 \\sim S2A-C32
 with sigma of 0.02
 F10-C37 \\sim F11A-C37A
 with sigma of 0.02
 F8-C35 \\sim F8A-C35
 with sigma of 0.04
 F8-C37 \\sim F8A-C37A
 with sigma of 0.04
 F9-C37 \\sim F9A-C37A
 with sigma of 0.04
 C34-C35A \\sim C34A-C35A
 with sigma of 0.02
 F9-C35 \\sim F9A-C35
 with sigma of 0.04
 F11-C36 \\sim F10A-C36A
 with sigma of 0.04
 C37-C36A \\sim C37A-C36
 with sigma of 0.02
 O5A-C35A \\sim O5A-C35
 with sigma of 0.02
 F10-C36 \\sim F11A-C36A
 with sigma of 0.04
 S2-C29 \\sim S2A-C29
 with sigma of 0.02
 C32-C31 \\sim C32-C31A
 with sigma of 0.02
 C34-C35A \\sim C34-C35
 with sigma of 0.02
 C35A-C34A \\sim C35-C34A
 with sigma of 0.02
 C29-C30 \\sim C29-C30A
 with sigma of 0.02
 C30-C31 \\sim C30A-C31A
 with sigma of 0.02
 O5A-C35A \\sim O5-C35A
 with sigma of 0.02
 F8-F9 \\sim F8A-F9A
 with sigma of 0.04
 O5A-C35 \\sim O5-C35
 with sigma of 0.02
 F11-F10 \\sim F10A-F11A
 with sigma of 0.04
 C32-C30 \\sim C32-C30A
 with sigma of 0.04
 C35-C36 \\sim C36A-C35A
 with sigma of 0.02
 C29-C31 \\sim C29-C31A
 with sigma of 0.04
 C33-C34 \\sim C33-C34A
 with sigma of 0.02
 Nd1-O5A \\sim Nd1-O5
 with sigma of 0.02
 S2-C29 \\sim S2-C29A
 with sigma of 0.02
 C29-C30 \\sim C29A-C30
 with sigma of 0.02
 C29-S2A \\sim C29A-S2A
 with sigma of 0.02
 C29-C30A \\sim C29A-C30A
 with sigma of 0.02
 P1-C17 \\sim P1-C17A
 with sigma of 0.02
 C17-C18 \\sim C17A-C18A
 with sigma of 0.02
 C17-C22 \\sim C17A-C22A
 with sigma of 0.02
 C18-C19 \\sim C18A-C19A
 with sigma of 0.02
 C19-C20 \\sim C19A-C20A
 with sigma of 0.02
 C22-C21 \\sim C22A-C21A
 with sigma of 0.02
 C20-C21 \\sim C20A-C21A
 with sigma of 0.02
 P1-C18 \\sim P1-C18A
 with sigma of 0.04
 P1-C22 \\sim P1-C22A
 with sigma of 0.04
 C17-C19 \\sim C17A-C19A
 with sigma of 0.04
 C17-C21 \\sim C17A-C21A
 with sigma of 0.04
 C18-C22 \\sim C18A-C22A
 with sigma of 0.04
 C18-C20 \\sim C18A-C20A
 with sigma of 0.04
 C19-C21 \\sim C19A-C21A
 with sigma of 0.04
 C22-C20 \\sim C22A-C20A
 with sigma of 0.04
 P1-C23 \\sim P1-C23A
 with sigma of 0.02
 C23-C24 \\sim C23A-C24A
 with sigma of 0.02
 C23-C28 \\sim C23A-C28A
 with sigma of 0.02
 C24-C25 \\sim C24A-C25A
 with sigma of 0.02
 C28-C27 \\sim C28A-C27A
 with sigma of 0.02
 C25-C26 \\sim C25A-C26A
 with sigma of 0.02
 C27-C26 \\sim C27A-C26A
 with sigma of 0.02
 P1-C24 \\sim P1-C24A
 with sigma of 0.04
 P1-C28 \\sim P1-C28A
 with sigma of 0.04
 C23-C25 \\sim C23A-C25A
 with sigma of 0.04
 C23-C27 \\sim C23A-C27A
 with sigma of 0.04
 C24-C28 \\sim C24A-C28A
 with sigma of 0.04
 C24-C26 \\sim C24A-C26A
 with sigma of 0.04
 C28-C26 \\sim C28A-C26A
 with sigma of 0.04
 C25-C27 \\sim C25A-C27A
 with sigma of 0.04
 S1-C1 \\sim S1-C4
 with sigma of 0.02
 C1-C2 \\sim C2-C3 \\sim C3-C4
 with sigma of 0.03
 C1-C3 \\sim C2-C4
 with sigma of 0.04
 S1-C2 \\sim S1-C3
 with sigma of 0.04
 C9-C7 \\sim C8-C10
 with sigma of 0.02
 C9-C10 \\sim C9-C8
 with sigma of 0.02
3. Restrained planarity
 S1, C1, C2, H2, C3, H3, C4
 with sigma of 0.1
 C23A, C24A, H24A, C25A, H25A, C26A, H26A, C27A, H27A, C28A, H28A
 with sigma of 0.1
4. Uiso/Uaniso restraints and constraints
S1 \\sim F1 \\sim F2 \\sim F3 \\sim F4 \\sim F5 \\sim F6 \\sim F7 \\sim O1
\\sim O2 \\sim C1 \\sim C2 \\sim C3 \\sim C4 \\sim C5 \\sim C6 \\sim C7 \\sim
C8 \\sim C9 \\sim C10: within 2A with sigma of 0.04 and sigma for terminal
atoms of 0.08 within 2A
F8 \\sim F8A \\sim F9 \\sim F9A \\sim F10 \\sim F10A \\sim F11 \\sim F11A \\sim
F12 \\sim F12A \\sim F13 \\sim F13A \\sim F14 \\sim F14A \\sim C36 \\sim C36A
\\sim C37 \\sim C37A \\sim C38: within 2A with sigma of 0.04 and sigma for
terminal atoms of 0.08 within 2A
O5A \\sim O5 \\sim C34A \\sim C34 \\sim C35A \\sim C35: within 2A with sigma of
0.04 and sigma for terminal atoms of 0.08 within 2A
S1 \\sim C1 \\sim C2 \\sim C3 \\sim C4: within 2A with sigma of 0.04 and sigma
for terminal atoms of 0.08 within 2A
F12 \\sim F12A \\sim F13 \\sim F13A \\sim F14 \\sim F14A \\sim C38: within 2A
with sigma of 0.04 and sigma for terminal atoms of 0.08 within 2A
Uanis(C17) = Uanis(C17A)
5. Rigid body (RIGU) restrains
 S1, F1, F2, F3, F4, F5, F6, F7, O1, O2, C1, C2, C3, C4, C5, C6, C7, C8, C9, C10
 with sigma for 1-2 distances of 0.0005 and sigma for 1-3 distances of 0.0005
 O5A, O5, C34A, C34, C35A, C35
 with sigma for 1-2 distances of 0.0005 and sigma for 1-3 distances of 0.0005
 F12, F12A, F13, F13A, F14, F14A, C38
 with sigma for 1-2 distances of 0.0005 and sigma for 1-3 distances of 0.0005
6. Others
 Sof(S2A)=Sof(F8A)=Sof(F9A)=Sof(F10A)=Sof(F11A)=Sof(F12A)=Sof(F13A)=Sof(F14A)=
 Sof(O5A)=Sof(C29A)=Sof(H29A)=Sof(C30A)=Sof(H30A)=Sof(C31A)=Sof(H31A)=Sof(C34A)=
 Sof(H34A)=Sof(C35)=Sof(C36A)=Sof(C37A)=1-FVAR(1)
 Sof(S2)=Sof(F8)=Sof(F9)=Sof(F10)=Sof(F11)=Sof(F12)=Sof(F13)=Sof(F14)=Sof(O5)=
 Sof(C29)=Sof(H29)=Sof(C30)=Sof(H30)=Sof(C31)=Sof(H31)=Sof(C34)=Sof(H34)=
 Sof(C35A)=Sof(C36)=Sof(C37)=FVAR(1)
 Sof(C17A)=Sof(C22A)=Sof(H22A)=Sof(C21A)=Sof(H21A)=Sof(C20A)=Sof(H20A)=
 Sof(C19A)=Sof(H19A)=Sof(C18A)=Sof(H18A)=1-FVAR(2)
 Sof(C17)=Sof(C18)=Sof(H18)=Sof(C19)=Sof(H19)=Sof(C20)=Sof(H20)=Sof(C21)=
 Sof(H21)=Sof(C22)=Sof(H22)=FVAR(2)
 Sof(C23A)=Sof(C24A)=Sof(H24A)=Sof(C25A)=Sof(H25A)=Sof(C26A)=Sof(H26A)=
 Sof(C27A)=Sof(H27A)=Sof(C28A)=Sof(H28A)=1-FVAR(3)
 Sof(C23)=Sof(C24)=Sof(H24)=Sof(C25)=Sof(H25)=Sof(C26)=Sof(H26)=Sof(C27)=
 Sof(H27)=Sof(C28)=Sof(H28)=FVAR(3)
 Fixed Sof: S1(0.5) F1(0.5) F2(0.5) F3(0.5) F4(0.5) F5(0.5) F6(0.5) F7(0.5)
 O1(0.5) O2(0.5) C1(0.5) H1(0.5) C2(0.5) H2(0.5) C3(0.5) H3(0.5) C4(0.5)
 C5(0.5) C6(0.5) H6(0.5) C7(0.5) C8(0.5) C9(0.5) C10(0.5)
7.a Aromatic/amide H refined with riding coordinates:
 C1(H1), C2(H2), C3(H3), C6(H6), C12(H12), C13(H13), C14(H14), C15(H15),
 C16(H16), C22A(H22A), C21A(H21A), C20A(H20A), C19A(H19A), C18A(H18A), C18(H18),
  C19(H19), C20(H20), C21(H21), C22(H22), C24(H24), C24A(H24A), C25(H25),
 C25A(H25A), C26(H26), C26A(H26A), C27(H27), C27A(H27A), C28(H28), C28A(H28A),
 C29(H29), C29A(H29A), C30(H30), C30A(H30A), C31(H31), C31A(H31A), C34A(H34A),
 C34(H34)
7.b Fitted hexagon refined as free rotating group:
 C17A(C22A,C21A,C20A,C19A,C18A)
;
_olex2_submission_special_instructions 'No special instructions were received'

loop_
_space_group_symop_operation_xyz
'x, y, z'
'-x, y, -z+1/2'
'x+1/2, y+1/2, z'
'-x+1/2, y+1/2, -z+1/2'
'-x, -y, -z'
'x, -y, z-1/2'
'-x+1/2, -y+1/2, -z'
'x+1/2, -y+1/2, z-1/2'

loop_
_atom_site_label
_atom_site_type_symbol
_atom_site_fract_x
_atom_site_fract_y
_atom_site_fract_z
_atom_site_U_iso_or_equiv
_atom_site_adp_type
_atom_site_occupancy
_atom_site_site_symmetry_order
_atom_site_calc_flag
_atom_site_refinement_flags_posn
_atom_site_refinement_flags_adp
_atom_site_refinement_flags_occupancy
_atom_site_disorder_assembly
_atom_site_disorder_group
Nd1 Nd 0.500000 0.24608(2) 0.250000 0.04648(10) Uani 1 2 d DS T P . .
S1 S 0.6007(3) 0.0274(4) 0.4568(3) 0.157(2) Uani 0.5 1 d D U P A -1
S2 S 0.4830(8) 0.2584(8) 0.4802(7) 0.109(4) Uani 0.500(10) 1 d D . P B 1
S2A S 0.4993(8) 0.2519(7) 0.4906(7) 0.106(4) Uani 0.500(10) 1 d D . P B 2
P1 P 0.35572(4) 0.18725(7) 0.25837(6) 0.0627(3) Uani 1 1 d D . . . .
F1 F 0.4423(6) 0.0063(9) 0.0700(6) 0.180(4) Uani 0.5 1 d D U P A -1
F2 F 0.4764(6) -0.1073(7) 0.1244(6) 0.193(4) Uani 0.5 1 d D U P A -1
F3 F 0.3596(6) -0.0210(12) 0.1394(9) 0.237(5) Uani 0.5 1 d D U P A -1
F4 F 0.3958(7) -0.1328(11) 0.1569(10) 0.255(5) Uani 0.5 1 d D U P A -1
F5 F 0.3680(8) -0.1713(15) 0.0309(11) 0.337(8) Uani 0.5 1 d D U P A -1
F6 F 0.3311(9) -0.0583(16) -0.0078(10) 0.330(8) Uani 0.5 1 d D U P A -1
F7 F 0.2979(7) -0.1344(15) 0.0462(12) 0.346(9) Uani 0.5 1 d D U P A -1
F8 F 0.6668(9) 0.5226(16) 0.4314(8) 0.148(7) Uani 0.500(10) 1 d D U P B 1
F8A F 0.5755(6) 0.5428(12) 0.2524(6) 0.096(4) Uani 0.500(10) 1 d D U P B 2
F9 F 0.6749(7) 0.4501(14) 0.3501(14) 0.141(6) Uani 0.500(10) 1 d D U P B 1
F9A F 0.5561(8) 0.6083(11) 0.3284(12) 0.116(5) Uani 0.500(10) 1 d D U P B 2
F10 F 0.5755(9) 0.6183(13) 0.3430(14) 0.141(7) Uani 0.500(10) 1 d D U P B 1
F10A F 0.6574(11) 0.5603(18) 0.4307(8) 0.180(10) Uani 0.500(10) 1 d D U P B 2
F11 F 0.5777(10) 0.5515(16) 0.2519(9) 0.177(9) Uani 0.500(10) 1 d D U P B 1
F11A F 0.6805(9) 0.4698(16) 0.3659(15) 0.163(8) Uani 0.500(10) 1 d D U P B 2
F12 F 0.6880(14) 0.5789(19) 0.2980(16) 0.323(10) Uani 0.500(10) 1 d D U P B 1
F12A F 0.6814(8) 0.6107(10) 0.2852(10) 0.204(5) Uani 0.500(10) 1 d D U P B 2
F13 F 0.6292(8) 0.6999(11) 0.2767(8) 0.230(5) Uani 0.500(10) 1 d D U P B 1
F13A F 0.6493(11) 0.7095(12) 0.3333(15) 0.265(8) Uani 0.500(10) 1 d D U P B 2
F14 F 0.6829(13) 0.6770(11) 0.3859(9) 0.252(8) Uani 0.500(10) 1 d D U P B 1
F14A F 0.7297(8) 0.6208(16) 0.3881(9) 0.280(7) Uani 0.500(10) 1 d D U P B 2
O1 O 0.5349(8) 0.1123(9) 0.3232(9) 0.069(4) Uani 0.5 1 d D U P A -1
O2 O 0.4649(8) 0.1065(11) 0.1777(8) 0.073(5) Uani 0.5 1 d D U P A -1
O3 O 0.40905(13) 0.2069(2) 0.25002(18) 0.0789(8) Uani 1 1 d . . . . .
O4 O 0.51189(13) 0.2877(2) 0.36575(13) 0.0642(7) Uani 1 1 d . . . . .
O5A O 0.5522(4) 0.3924(5) 0.2822(5) 0.065(2) Uani 0.500(10) 1 d D U P B 2
O5 O 0.5743(4) 0.3674(6) 0.3058(5) 0.066(2) Uani 0.500(10) 1 d D U P B 1
C1 C 0.6304(8) -0.0740(10) 0.4968(9) 0.151(6) Uani 0.5 1 d D U P A -1
H1 H 0.649545 -0.081774 0.545083 0.181 Uiso 0.5 1 calc R U P A -1
C2 C 0.6229(9) -0.1410(11) 0.4509(9) 0.221(10) Uani 0.5 1 d D U P A -1
H2 H 0.637472 -0.199852 0.464609 0.266 Uiso 0.5 1 calc R U P A -1
C3 C 0.5916(11) -0.1154(10) 0.3809(8) 0.190(8) Uani 0.5 1 d D U P A -1
H3 H 0.582431 -0.153487 0.342553 0.228 Uiso 0.5 1 calc R U P A -1
C4 C 0.5763(7) -0.0233(9) 0.3778(7) 0.127(5) Uani 0.5 1 d D U P A -1
C5 C 0.5352(10) 0.0272(9) 0.3149(9) 0.081(4) Uani 0.5 1 d D U P A -1
C6 C 0.5129(6) -0.0179(6) 0.2497(8) 0.095(5) Uani 0.5 1 d D U P A -1
H6 H 0.526589 -0.076113 0.247186 0.115 Uiso 0.5 1 calc R U P A -1
C7 C 0.4718(12) 0.0220(12) 0.1903(10) 0.105(5) Uani 0.5 1 d D U P A -1
C8 C 0.4423(7) -0.0341(11) 0.1256(9) 0.137(3) Uani 0.5 1 d D U P A -1
C9 C 0.3856(8) -0.0624(15) 0.1068(11) 0.209(4) Uani 0.5 1 d D U P A -1
C10 C 0.3463(8) -0.1019(14) 0.0496(10) 0.270(7) Uani 0.5 1 d D U P A -1
C11 C 0.34317(19) 0.2723(3) 0.3110(3) 0.0659(10) Uani 1 1 d . . . . .
C12 C 0.3166(3) 0.2530(3) 0.3528(4) 0.101(2) Uani 1 1 d . . . . .
H12 H 0.304287 0.193709 0.355038 0.121 Uiso 1 1 calc R U . . .
C13 C 0.3081(3) 0.3223(5) 0.3918(4) 0.121(2) Uani 1 1 d . . . . .
H13 H 0.291802 0.308906 0.421873 0.145 Uiso 1 1 calc R U . . .
C14 C 0.3235(3) 0.4092(4) 0.3859(3) 0.1064(19) Uani 1 1 d . . . . .
H14 H 0.315786 0.455824 0.410138 0.128 Uiso 1 1 calc R U . . .
C15 C 0.3499(3) 0.4291(4) 0.3455(3) 0.0940(16) Uani 1 1 d . . . . .
H15 H 0.361053 0.488977 0.342775 0.113 Uiso 1 1 calc R U . . .
C16 C 0.3606(2) 0.3610(3) 0.3082(3) 0.0754(12) Uani 1 1 d . . . . .
H16 H 0.379490 0.374796 0.280929 0.091 Uiso 1 1 calc R U . . .
C17 C 0.2918(3) 0.1849(7) 0.1757(4) 0.0774(13) Uani 0.82(3) 1 d D . P C 1
C17A C 0.2941(12) 0.184(3) 0.1727(11) 0.0774(13) Uani 0.18(3) 1 d DG . P C 2
C22A C 0.2993(13) 0.128(3) 0.1232(16) 0.100(17) Uani 0.18(3) 1 d DG . P C 2
H22A H 0.333491 0.094052 0.135104 0.121 Uiso 0.18(3) 1 calc R U P C 2
C21A C 0.2534(17) 0.122(3) 0.0558(13) 0.093(14) Uani 0.18(3) 1 d DG . P C 2
H21A H 0.256880 0.084502 0.022712 0.111 Uiso 0.18(3) 1 calc R U P C 2
C20A C 0.2023(16) 0.172(3) 0.0380(13) 0.21(6) Uani 0.18(3) 1 d DG . P C 2
H20A H 0.171581 0.168292 -0.007041 0.253 Uiso 0.18(3) 1 calc R U P C 2
C19A C 0.1971(16) 0.228(4) 0.0875(19) 0.13(2) Uani 0.18(3) 1 d DG . P C 2
H19A H 0.162893 0.261631 0.075598 0.154 Uiso 0.18(3) 1 calc R U P C 2
C18A C 0.2430(16) 0.234(4) 0.1549(15) 0.118(17) Uani 0.18(3) 1 d DG . P C 2
H18A H 0.239504 0.271182 0.187991 0.142 Uiso 0.18(3) 1 calc R U P C 2
C18 C 0.2352(3) 0.1963(7) 0.1688(6) 0.092(3) Uani 0.82(3) 1 d D . P C 1
H18 H 0.229840 0.210493 0.207973 0.111 Uiso 0.82(3) 1 calc R U P C 1
C19 C 0.1873(4) 0.1867(8) 0.1050(8) 0.125(5) Uani 0.82(3) 1 d D . P C 1
H19 H 0.149333 0.190340 0.100730 0.150 Uiso 0.82(3) 1 calc R U P C 1
C20 C 0.1966(6) 0.1716(14) 0.0478(8) 0.169(8) Uani 0.82(3) 1 d D . P C 1
H20 H 0.164282 0.164779 0.004237 0.203 Uiso 0.82(3) 1 calc R U P C 1
C21 C 0.2508(7) 0.1662(16) 0.0523(6) 0.152(6) Uani 0.82(3) 1 d D . P C 1
H21 H 0.255648 0.160084 0.011876 0.182 Uiso 0.82(3) 1 calc R U P C 1
C22 C 0.2990(5) 0.1697(12) 0.1167(5) 0.112(4) Uani 0.82(3) 1 d D . P C 1
H22 H 0.336534 0.161838 0.120383 0.134 Uiso 0.82(3) 1 calc R U P C 1
C23 C 0.3624(8) 0.0804(8) 0.3018(9) 0.081(6) Uani 0.70(5) 1 d D . P C 1
C23A C 0.3573(12) 0.0757(12) 0.2938(17) 0.063(11) Uani 0.30(5) 1 d D . P C 2
C24 C 0.3139(5) 0.0216(9) 0.2840(14) 0.108(6) Uani 0.70(5) 1 d D . P C 1
H24 H 0.277224 0.036217 0.247864 0.129 Uiso 0.70(5) 1 calc R U P C 1
C24A C 0.3154(13) 0.0085(16) 0.2564(19) 0.122(14) Uani 0.30(5) 1 d D . P C 2
H24A H 0.282349 0.021413 0.214614 0.147 Uiso 0.30(5) 1 calc R U P C 2
C25 C 0.3226(9) -0.0605(11) 0.3229(16) 0.149(8) Uani 0.70(5) 1 d D . P C 1
H25 H 0.291614 -0.101240 0.311591 0.179 Uiso 0.70(5) 1 calc R U P C 1
C25A C 0.327(2) -0.080(2) 0.287(3) 0.19(3) Uani 0.30(5) 1 d D . P C 2
H25A H 0.300025 -0.126923 0.263264 0.222 Uiso 0.30(5) 1 calc R U P C 2
C26 C 0.3747(11) -0.0796(14) 0.3752(16) 0.151(8) Uani 0.70(5) 1 d D . P C 1
H26 H 0.379360 -0.132642 0.401213 0.181 Uiso 0.70(5) 1 calc R U P C 1
C26A C 0.3727(17) -0.1001(19) 0.346(3) 0.121(15) Uani 0.30(5) 1 d D . P C 2
H26A H 0.377952 -0.159170 0.363792 0.145 Uiso 0.30(5) 1 calc R U P C 2
C27 C 0.4212(11) -0.0232(14) 0.3916(12) 0.141(9) Uani 0.70(5) 1 d D . P C 1
H27 H 0.457665 -0.038951 0.427620 0.170 Uiso 0.70(5) 1 calc R U P C 1
C27A C 0.4126(18) -0.034(2) 0.381(3) 0.15(3) Uani 0.30(5) 1 d D . P C 2
H27A H 0.445231 -0.048181 0.422630 0.185 Uiso 0.30(5) 1 calc R U P C 2
C28 C 0.4151(8) 0.0569(8) 0.3556(7) 0.095(5) Uani 0.70(5) 1 d D . P C 1
H28 H 0.447262 0.095586 0.368038 0.114 Uiso 0.70(5) 1 calc R U P C 1
C28A C 0.4050(17) 0.053(2) 0.3545(19) 0.14(2) Uani 0.30(5) 1 d D . P C 2
H28A H 0.432991 0.097252 0.378606 0.166 Uiso 0.30(5) 1 calc R U P C 2
C29 C 0.493(3) 0.297(5) 0.562(2) 0.125(18) Uani 0.500(10) 1 d . . P B 1
H29 H 0.474885 0.271508 0.587279 0.150 Uiso 0.500(10) 1 calc R U P B 1
C29A C 0.507(3) 0.294(4) 0.565(2) 0.105(11) Uani 0.500(10) 1 d . . P B 2
H29A H 0.498981 0.260979 0.596732 0.127 Uiso 0.500(10) 1 calc R U P B 2
C30 C 0.5254(16) 0.360(2) 0.5815(12) 0.097(8) Uani 0.500(10) 1 d D . P B 1
H30 H 0.541059 0.382003 0.627164 0.116 Uiso 0.500(10) 1 calc R U P B 1
C30A C 0.5290(15) 0.392(2) 0.5759(12) 0.098(8) Uani 0.500(10) 1 d D . P B 2
H30A H 0.532861 0.429988 0.612643 0.117 Uiso 0.500(10) 1 calc R U P B 2
C31 C 0.5382(18) 0.3985(19) 0.5305(13) 0.099(8) Uani 0.500(10) 1 d D . P B 1
H31 H 0.555490 0.455920 0.536166 0.119 Uiso 0.500(10) 1 calc R U P B 1
C31A C 0.5424(16) 0.4150(18) 0.5211(12) 0.084(5) Uani 0.500(10) 1 d D . P B 2
H31A H 0.561106 0.468581 0.518609 0.101 Uiso 0.500(10) 1 calc R U P B 2
C32 C 0.52408(18) 0.3475(3) 0.4718(2) 0.0691(11) Uani 1 1 d D . . . .
C33 C 0.53103(17) 0.3531(3) 0.40755(19) 0.0602(9) Uani 1 1 d D . . . .
C34A C 0.5479(5) 0.4370(9) 0.3867(7) 0.067(3) Uani 0.500(10) 1 d D U P B 2
H34A H 0.552075 0.488295 0.414332 0.080 Uiso 0.500(10) 1 calc R U P B 2
C34 C 0.5698(6) 0.4188(11) 0.4061(8) 0.079(4) Uani 0.500(10) 1 d D U P B 1
H34 H 0.583554 0.463176 0.441003 0.095 Uiso 0.500(10) 1 calc R U P B 1
C35A C 0.5588(4) 0.4487(6) 0.3279(5) 0.059(2) Uani 0.500(10) 1 d D U P B 2
C35 C 0.5877(5) 0.4208(8) 0.3576(6) 0.072(3) Uani 0.500(10) 1 d D U P B 1
C36 C 0.6353(5) 0.4897(8) 0.3663(5) 0.100(4) Uani 0.500(10) 1 d D U P B 1
C36A C 0.5848(5) 0.5385(7) 0.3189(5) 0.085(3) Uani 0.500(10) 1 d D U P B 2
C37 C 0.6082(6) 0.5748(9) 0.3176(7) 0.123(5) Uani 0.500(10) 1 d D U P B 1
C37A C 0.6530(7) 0.5476(12) 0.3677(7) 0.133(5) Uani 0.500(10) 1 d D U P B 2
C38 C 0.6663(5) 0.6328(8) 0.3309(6) 0.214(4) Uani 1 1 d D U . . .

loop_
_atom_site_aniso_label
_atom_site_aniso_U_11
_atom_site_aniso_U_22
_atom_site_aniso_U_33
_atom_site_aniso_U_23
_atom_site_aniso_U_13
_atom_site_aniso_U_12
Nd1 0.05360(16) 0.04524(15) 0.04673(15) 0.000 0.02799(12) 0.000
S1 0.205(5) 0.148(4) 0.095(3) 0.047(3) 0.047(3) 0.063(4)
S2 0.145(7) 0.131(6) 0.070(4) 0.000(3) 0.065(5) -0.014(4)
S2A 0.171(10) 0.080(3) 0.071(3) 0.002(2) 0.056(5) -0.021(4)
P1 0.0525(5) 0.0583(6) 0.0834(7) -0.0118(5) 0.0360(5) -0.0099(4)
F1 0.241(11) 0.175(7) 0.113(5) -0.083(5) 0.069(7) -0.065(7)
F2 0.226(8) 0.131(6) 0.237(10) -0.100(5) 0.118(8) -0.012(6)
F3 0.155(8) 0.259(10) 0.318(12) -0.111(9) 0.125(9) -0.077(8)
F4 0.229(11) 0.198(9) 0.337(11) -0.060(9) 0.127(9) -0.118(7)
F5 0.247(14) 0.344(17) 0.359(16) -0.226(12) 0.082(13) -0.110(12)
F6 0.240(17) 0.41(2) 0.275(10) -0.123(12) 0.056(10) -0.122(13)
F7 0.203(10) 0.36(2) 0.43(2) -0.117(16) 0.108(11) -0.138(11)
F8 0.137(9) 0.186(14) 0.100(9) -0.033(7) 0.037(7) -0.106(9)
F8A 0.134(9) 0.094(7) 0.072(8) -0.014(6) 0.056(7) -0.043(6)
F9 0.073(6) 0.185(11) 0.181(14) -0.066(9) 0.070(8) -0.063(7)
F9A 0.139(10) 0.073(6) 0.161(11) -0.008(7) 0.088(9) -0.027(6)
F10 0.165(15) 0.109(9) 0.193(14) -0.052(7) 0.120(13) -0.040(8)
F10A 0.199(14) 0.26(2) 0.083(8) -0.053(9) 0.063(8) -0.102(14)
F11 0.258(19) 0.135(12) 0.103(12) 0.026(9) 0.050(12) -0.086(12)
F11A 0.099(10) 0.198(16) 0.166(14) -0.033(13) 0.038(8) -0.030(11)
F12 0.35(2) 0.40(2) 0.296(16) -0.045(14) 0.219(16) 0.038(16)
F12A 0.243(10) 0.203(9) 0.272(8) -0.048(8) 0.210(8) -0.130(9)
F13 0.321(14) 0.173(9) 0.261(11) -0.085(8) 0.188(11) -0.117(8)
F13A 0.367(19) 0.185(8) 0.36(2) -0.094(11) 0.272(19) -0.138(10)
F14 0.38(2) 0.144(11) 0.267(9) -0.064(8) 0.178(12) -0.144(12)
F14A 0.271(10) 0.354(19) 0.281(9) -0.076(11) 0.183(8) -0.165(11)
O1 0.095(10) 0.041(4) 0.096(8) 0.009(3) 0.064(7) 0.013(4)
O2 0.072(9) 0.087(6) 0.045(5) -0.021(4) 0.012(5) 0.000(5)
O3 0.0660(18) 0.083(2) 0.100(2) -0.0191(18) 0.0476(17) -0.0162(16)
O4 0.0846(19) 0.0632(15) 0.0459(14) -0.0064(12) 0.0301(14) -0.0081(14)
O5A 0.081(6) 0.064(4) 0.062(5) -0.014(3) 0.043(4) -0.017(4)
O5 0.069(5) 0.076(5) 0.061(4) -0.013(3) 0.037(4) -0.017(4)
C1 0.164(14) 0.158(11) 0.136(6) 0.074(8) 0.071(9) 0.057(10)
C2 0.34(2) 0.153(11) 0.148(8) 0.085(7) 0.084(11) 0.120(13)
C3 0.30(2) 0.130(8) 0.142(7) 0.077(6) 0.104(10) 0.133(10)
C4 0.176(11) 0.107(7) 0.123(4) 0.057(5) 0.088(6) 0.076(7)
C5 0.127(9) 0.038(4) 0.098(3) 0.018(3) 0.069(4) 0.023(4)
C6 0.140(10) 0.052(3) 0.118(4) -0.004(4) 0.079(5) 0.008(5)
C7 0.140(10) 0.083(6) 0.102(3) -0.021(4) 0.064(5) 0.005(5)
C8 0.160(6) 0.114(6) 0.143(4) -0.065(5) 0.074(5) -0.025(4)
C9 0.176(6) 0.193(10) 0.256(9) -0.090(7) 0.097(6) -0.065(6)
C10 0.195(10) 0.292(16) 0.303(10) -0.137(9) 0.094(7) -0.109(9)
C11 0.066(2) 0.061(2) 0.081(3) -0.0059(19) 0.042(2) -0.0091(18)
C12 0.131(5) 0.076(3) 0.143(6) -0.002(3) 0.102(5) 0.000(3)
C13 0.161(6) 0.115(5) 0.147(6) -0.008(4) 0.122(5) 0.002(4)
C14 0.132(5) 0.085(4) 0.121(5) -0.029(3) 0.073(4) -0.001(3)
C15 0.121(4) 0.069(3) 0.096(4) -0.018(3) 0.052(4) -0.010(3)
C16 0.087(3) 0.065(3) 0.082(3) -0.013(2) 0.044(3) -0.012(2)
C17 0.065(3) 0.068(3) 0.089(3) -0.010(2) 0.026(2) -0.005(2)
C17A 0.065(3) 0.068(3) 0.089(3) -0.010(2) 0.026(2) -0.005(2)
C22A 0.07(2) 0.09(3) 0.14(4) -0.04(2) 0.04(2) -0.022(19)
C21A 0.08(2) 0.08(3) 0.08(2) -0.023(17) 0.005(18) -0.005(18)
C20A 0.17(8) 0.26(11) 0.10(5) -0.02(5) -0.02(5) 0.17(8)
C19A 0.09(3) 0.19(6) 0.06(2) 0.00(3) 0.00(2) 0.04(4)
C18A 0.14(4) 0.10(3) 0.13(4) 0.00(3) 0.08(4) 0.00(3)
C18 0.062(4) 0.069(5) 0.130(7) -0.012(4) 0.029(4) 0.000(3)
C19 0.069(5) 0.089(6) 0.167(12) 0.011(7) 0.008(6) 0.004(4)
C20 0.114(11) 0.21(2) 0.107(12) -0.005(13) -0.018(9) -0.015(11)
C21 0.144(12) 0.170(17) 0.106(9) -0.017(8) 0.024(8) -0.011(12)
C22 0.115(7) 0.115(10) 0.098(7) -0.020(5) 0.042(6) -0.022(6)
C23 0.074(10) 0.073(9) 0.104(11) -0.020(7) 0.048(8) -0.017(7)
C23A 0.051(16) 0.036(12) 0.09(2) 0.012(11) 0.024(13) 0.007(10)
C24 0.082(6) 0.064(6) 0.144(13) -0.001(7) 0.022(6) -0.019(5)
C24A 0.16(3) 0.081(17) 0.11(2) -0.038(14) 0.047(18) -0.069(18)
C25 0.143(13) 0.078(8) 0.21(2) 0.019(10) 0.064(15) -0.039(8)
C25A 0.16(4) 0.069(18) 0.18(4) 0.03(2) -0.05(3) -0.04(2)
C26 0.171(17) 0.072(10) 0.153(17) 0.020(11) 0.024(13) -0.006(11)
C26A 0.13(3) 0.050(11) 0.16(4) -0.015(16) 0.05(3) -0.017(12)
C27 0.131(14) 0.101(14) 0.149(16) 0.013(11) 0.024(11) 0.021(10)
C27A 0.14(4) 0.08(3) 0.16(4) 0.04(3) -0.01(3) -0.01(2)
C28 0.087(8) 0.070(7) 0.114(13) 0.000(7) 0.033(7) 0.001(5)
C28A 0.09(2) 0.15(4) 0.12(4) 0.01(3) 0.01(2) -0.06(2)
C29 0.15(3) 0.19(3) 0.070(15) -0.016(15) 0.074(19) 0.01(2)
C29A 0.13(2) 0.12(2) 0.074(15) 0.031(15) 0.059(12) 0.014(14)
C30 0.142(17) 0.11(2) 0.061(9) -0.025(11) 0.070(11) -0.023(15)
C30A 0.109(12) 0.109(18) 0.070(11) -0.015(9) 0.037(9) -0.026(12)
C31 0.129(15) 0.139(17) 0.060(9) -0.049(11) 0.068(9) -0.058(12)
C31A 0.086(10) 0.121(12) 0.061(9) -0.015(8) 0.046(8) -0.028(8)
C32 0.063(2) 0.097(3) 0.043(2) -0.010(2) 0.0197(18) 0.001(2)
C33 0.054(2) 0.078(3) 0.0458(19) -0.0112(18) 0.0206(17) -0.0008(18)
C34A 0.064(7) 0.079(6) 0.061(5) -0.029(4) 0.032(5) -0.018(6)
C34 0.069(8) 0.109(9) 0.063(6) -0.040(5) 0.032(6) -0.042(7)
C35A 0.048(5) 0.069(4) 0.063(4) -0.018(3) 0.027(4) -0.010(4)
C35 0.069(6) 0.086(6) 0.065(5) -0.020(4) 0.033(4) -0.021(5)
C36 0.107(9) 0.121(9) 0.084(7) -0.044(7) 0.053(7) -0.055(8)
C36A 0.117(8) 0.075(7) 0.096(7) -0.030(6) 0.077(7) -0.034(6)
C37 0.178(13) 0.114(10) 0.118(10) -0.039(8) 0.103(9) -0.056(9)
C37A 0.160(12) 0.143(12) 0.115(11) -0.029(10) 0.078(9) -0.064(10)
C38 0.273(9) 0.197(8) 0.263(8) -0.068(6) 0.202(7) -0.121(7)

loop_
_atom_type_symbol
_atom_type_description
_atom_type_scat_dispersion_real
_atom_type_scat_dispersion_imag
_atom_type_scat_source
C C 0.0033 0.0016 'International Tables Vol C Tables 4.2.6.8 and 6.1.1.4'
H H 0.0000 0.0000 'International Tables Vol C Tables 4.2.6.8 and 6.1.1.4'
F F 0.0171 0.0103 'International Tables Vol C Tables 4.2.6.8 and 6.1.1.4'
Nd Nd -0.1943 3.0179 'International Tables Vol C Tables 4.2.6.8 and 6.1.1.4'
O O 0.0106 0.0060 'International Tables Vol C Tables 4.2.6.8 and 6.1.1.4'
P P 0.1023 0.0942 'International Tables Vol C Tables 4.2.6.8 and 6.1.1.4'
S S 0.1246 0.1234 'International Tables Vol C Tables 4.2.6.8 and 6.1.1.4'

loop_
_geom_angle_atom_site_label_1
_geom_angle_atom_site_label_2
_geom_angle_atom_site_label_3
_geom_angle
_geom_angle_site_symmetry_1
_geom_angle_site_symmetry_3
_geom_angle_publ_flag
O1 Nd1 O2 70.15(19) . . ?
O1 Nd1 O4 134.8(4) . 2_655 ?
O1 Nd1 O4 72.6(4) . . ?
O1 Nd1 O5A 152.4(4) . 2_655 ?
O1 Nd1 O5 106.8(5) . . ?
O1 Nd1 O5 150.8(5) . 2_655 ?
O2 Nd1 O5 151.2(5) . . ?
O2 Nd1 O5 107.9(5) . 2_655 ?
O3 Nd1 O1 83.1(5) . . ?
O3 Nd1 O1 74.4(4) 2_655 . ?
O3 Nd1 O2 83.1(5) 2_655 . ?
O3 Nd1 O2 74.0(5) . . ?
O3 Nd1 O3 152.22(17) . 2_655 ?
O3 Nd1 O4 112.56(11) . 2_655 ?
O3 Nd1 O4 74.73(10) . . ?
O3 Nd1 O4 112.56(11) 2_655 . ?
O3 Nd1 O4 74.72(10) 2_655 2_655 ?
O3 Nd1 O5A 127.9(2) 2_655 2_655 ?
O3 Nd1 O5A 78.7(3) 2_655 . ?
O3 Nd1 O5A 127.9(2) . . ?
O3 Nd1 O5A 78.7(3) . 2_655 ?
O3 Nd1 O5 68.9(2) 2_655 . ?
O3 Nd1 O5 134.8(2) 2_655 2_655 ?
O3 Nd1 O5 68.9(2) . 2_655 ?
O3 Nd1 O5 134.8(2) . . ?
O4 Nd1 O2 133.4(4) . . ?
O4 Nd1 O2 74.1(4) 2_655 . ?
O4 Nd1 O4 151.01(14) . 2_655 ?
O4 Nd1 O5A 72.1(2) 2_655 2_655 ?
O4 Nd1 O5A 82.5(2) 2_655 . ?
O4 Nd1 O5A 82.5(2) . 2_655 ?
O4 Nd1 O5A 72.1(2) . . ?
O4 Nd1 O5 67.2(2) . . ?
O4 Nd1 O5 91.7(2) . 2_655 ?
O4 Nd1 O5 67.2(2) 2_655 2_655 ?
O4 Nd1 O5 91.7(2) 2_655 . ?
O5A Nd1 O5 73.2(4) . 2_655 ?
O5A Nd1 O5 15.7(2) 2_655 2_655 ?
O5 Nd1 O5 88.4(5) 2_655 . ?
C4 S1 C1 90.0(8) . . ?
C32 S2 C29 92(3) . . ?
C29A S2A C32 92(2) . . ?
O3 P1 C11 111.95(19) . . ?
O3 P1 C17 111.3(4) . . ?
O3 P1 C17A 108.2(14) . . ?
O3 P1 C23 110.8(6) . . ?
O3 P1 C23A 112.4(11) . . ?
C17 P1 C11 107.0(3) . . ?
C17 P1 C23 109.2(6) . . ?
C17A P1 C11 109.8(10) . . ?
C23 P1 C11 106.3(7) . . ?
C23A P1 C11 109.9(13) . . ?
C23A P1 C17A 104.2(17) . . ?
C5 O1 Nd1 137.3(13) . . ?
C7 O2 Nd1 134.4(12) . . ?
P1 O3 Nd1 173.3(2) . . ?
C33 O4 Nd1 138.6(3) . . ?
C35A O5A Nd1 132.1(7) . . ?
C35 O5 Nd1 135.0(7) . . ?
S1 C1 H1 123.7 . . ?
C2 C1 S1 112.6(11) . . ?
C2 C1 H1 123.7 . . ?
C1 C2 H2 122.8 . . ?
C1 C2 C3 114.4(12) . . ?
C3 C2 H2 122.8 . . ?
C2 C3 H3 125.6 . . ?
C2 C3 C4 108.9(11) . . ?
C4 C3 H3 125.6 . . ?
C3 C4 S1 114.0(10) . . ?
C3 C4 C5 126.5(12) . . ?
C5 C4 S1 118.8(9) . . ?
O1 C5 C4 114.4(15) . . ?
O1 C5 C6 125.2(15) . . ?
C6 C5 C4 118.1(11) . . ?
C5 C6 H6 119.3 . . ?
C7 C6 C5 121.4(11) . . ?
C7 C6 H6 119.3 . . ?
O2 C7 C6 126.4(16) . . ?
O2 C7 C8 112.3(15) . . ?
C6 C7 C8 119.1(16) . . ?
F1 C8 F2 94.3(14) . . ?
F1 C8 C7 112.6(13) . . ?
F1 C8 C9 107.2(16) . . ?
F2 C8 C7 112.5(13) . . ?
C9 C8 F2 110.3(15) . . ?
C9 C8 C7 117.5(17) . . ?
F3 C9 F4 84.2(16) . . ?
F3 C9 C8 115.0(15) . . ?
F3 C9 C10 110.0(14) . . ?
C8 C9 F4 100.7(15) . . ?
C10 C9 F4 100.8(15) . . ?
C10 C9 C8 131.5(17) . . ?
F5 C10 C9 112.0(15) . . ?
F6 C10 F5 94.6(17) . . ?
F6 C10 F7 105.1(18) . . ?
F6 C10 C9 116.7(17) . . ?
F7 C10 F5 102.9(17) . . ?
F7 C10 C9 121.5(17) . . ?
C12 C11 P1 123.0(4) . . ?
C12 C11 C16 119.0(4) . . ?
C16 C11 P1 118.0(3) . . ?
C11 C12 H12 120.1 . . ?
C11 C12 C13 119.8(5) . . ?
C13 C12 H12 120.1 . . ?
C12 C13 H13 120.0 . . ?
C14 C13 C12 119.9(5) . . ?
C14 C13 H13 120.0 . . ?
C13 C14 H14 119.5 . . ?
C15 C14 C13 120.9(5) . . ?
C15 C14 H14 119.5 . . ?
C14 C15 H15 119.9 . . ?
C14 C15 C16 120.1(5) . . ?
C16 C15 H15 119.9 . . ?
C11 C16 H16 119.9 . . ?
C15 C16 C11 120.2(5) . . ?
C15 C16 H16 119.9 . . ?
C18 C17 P1 122.9(7) . . ?
C22 C17 P1 118.2(6) . . ?
C22 C17 C18 118.9(7) . . ?
C22A C17A P1 117.0(15) . . ?
C22A C17A C18A 120.0 . . ?
C18A C17A P1 123.0(15) . . ?
C17A C22A H22A 120.0 . . ?
C17A C22A C21A 120.0 . . ?
C21A C22A H22A 120.0 . . ?
C22A C21A H21A 120.0 . . ?
C20A C21A C22A 120.0 . . ?
C20A C21A H21A 120.0 . . ?
C21A C20A H20A 120.0 . . ?
C19A C20A C21A 120.0 . . ?
C19A C20A H20A 120.0 . . ?
C20A C19A H19A 120.0 . . ?
C20A C19A C18A 120.0 . . ?
C18A C19A H19A 120.0 . . ?
C17A C18A H18A 120.0 . . ?
C19A C18A C17A 120.0 . . ?
C19A C18A H18A 120.0 . . ?
C17 C18 H18 119.7 . . ?
C19 C18 C17 120.7(9) . . ?
C19 C18 H18 119.7 . . ?
C18 C19 H19 120.9 . . ?
C20 C19 C18 118.2(10) . . ?
C20 C19 H19 120.9 . . ?
C19 C20 H20 118.9 . . ?
C21 C20 C19 122.3(11) . . ?
C21 C20 H20 118.9 . . ?
C20 C21 H21 120.1 . . ?
C20 C21 C22 119.7(11) . . ?
C22 C21 H21 120.1 . . ?
C17 C22 C21 119.9(9) . . ?
C17 C22 H22 120.1 . . ?
C21 C22 H22 120.1 . . ?
C24 C23 P1 121.7(10) . . ?
C28 C23 P1 119.1(9) . . ?
C28 C23 C24 119.1(10) . . ?
C24A C23A P1 122.0(16) . . ?
C28A C23A P1 117.8(16) . . ?
C28A C23A C24A 119.7(16) . . ?
C23 C24 H24 121.0 . . ?
C23 C24 C25 118.0(10) . . ?
C25 C24 H24 121.0 . . ?
C23A C24A H24A 122.1 . . ?
C23A C24A C25A 115.8(18) . . ?
C25A C24A H24A 122.1 . . ?
C24 C25 H25 119.8 . . ?
C26 C25 C24 120.4(11) . . ?
C26 C25 H25 119.8 . . ?
C24A C25A H25A 118.4 . . ?
C26A C25A C24A 123(2) . . ?
C26A C25A H25A 118.4 . . ?
C25 C26 H26 119.4 . . ?
C25 C26 C27 121.2(13) . . ?
C27 C26 H26 119.4 . . ?
C25A C26A H26A 120.0 . . ?
C25A C26A C27A 120(2) . . ?
C27A C26A H26A 120.0 . . ?
C26 C27 H27 119.7 . . ?
C26 C27 C28 120.6(14) . . ?
C28 C27 H27 119.7 . . ?
C26A C27A H27A 119.9 . . ?
C26A C27A C28A 120(2) . . ?
C28A C27A H27A 119.9 . . ?
C23 C28 C27 120.6(14) . . ?
C23 C28 H28 119.7 . . ?
C27 C28 H28 119.7 . . ?
C23A C28A C27A 121(2) . . ?
C23A C28A H28A 119.4 . . ?
C27A C28A H28A 119.4 . . ?
S2 C29 H29 124.2 . . ?
C30 C29 S2 112(4) . . ?
C30 C29 H29 124.2 . . ?
S2A C29A H29A 123.7 . . ?
C30A C29A S2A 113(2) . . ?
C30A C29A H29A 123.7 . . ?
C29 C30 H30 122.8 . . ?
C29 C30 C31 114(2) . . ?
C31 C30 H30 122.8 . . ?
C29A C30A H30A 126.1 . . ?
C31A C30A C29A 108(2) . . ?
C31A C30A H30A 126.1 . . ?
C30 C31 H31 121.8 . . ?
C32 C31 C30 116.3(15) . . ?
C32 C31 H31 121.8 . . ?
C30A C31A H31A 124.9 . . ?
C32 C31A C30A 110.2(19) . . ?
C32 C31A H31A 124.9 . . ?
C31 C32 S2 103.8(10) . . ?
C31 C32 C33 137.8(10) . . ?
C31A C32 S2A 117.3(12) . . ?
C31A C32 C33 122.7(11) . . ?
C33 C32 S2 118.3(5) . . ?
C33 C32 S2A 119.7(5) . . ?
O4 C33 C32 117.1(4) . . ?
O4 C33 C34A 120.5(6) . . ?
O4 C33 C34 124.5(7) . . ?
C34A C33 C32 121.2(6) . . ?
C34 C33 C32 116.6(7) . . ?
C33 C34A H34A 117.1 . . ?
C35A C34A C33 125.8(10) . . ?
C35A C34A H34A 117.1 . . ?
C33 C34 H34 118.7 . . ?
C35 C34 C33 122.6(12) . . ?
C35 C34 H34 118.7 . . ?
O5A C35A C34A 127.9(9) . . ?
O5A C35A C36A 112.9(8) . . ?
C34A C35A C36A 119.1(8) . . ?
O5 C35 C34 128.7(10) . . ?
O5 C35 C36 113.5(8) . . ?
C34 C35 C36 117.5(9) . . ?
F8 C36 C35 115.8(11) . . ?
F8 C36 C37 106.4(12) . . ?
F9 C36 F8 104.7(16) . . ?
F9 C36 C35 109.6(11) . . ?
F9 C36 C37 109.3(12) . . ?
C35 C36 C37 110.8(10) . . ?
F8A C36A C35A 107.2(10) . . ?
F8A C36A C37A 108.3(10) . . ?
F9A C36A F8A 106.3(14) . . ?
F9A C36A C35A 110.2(11) . . ?
F9A C36A C37A 110.8(12) . . ?
C35A C36A C37A 113.6(10) . . ?
F10 C37 C36 106.0(14) . . ?
F10 C37 C38 111.6(12) . . ?
F11 C37 F10 112.3(18) . . ?
F11 C37 C36 112.1(14) . . ?
F11 C37 C38 112.4(13) . . ?
C36 C37 C38 101.8(9) . . ?
F10A C37A F11A 110(2) . . ?
F10A C37A C36A 104.5(14) . . ?
F10A C37A C38 117.2(15) . . ?
F11A C37A C36A 110.1(14) . . ?
F11A C37A C38 114.7(16) . . ?
C36A C37A C38 99.0(9) . . ?
F12 C38 F13 104.3(18) . . ?
F12 C38 C37 99.3(15) . . ?
F12A C38 F14A 90.6(14) . . ?
F12A C38 C37A 113.3(12) . . ?
F13 C38 C37 89.9(10) . . ?
F13A C38 F12A 121.1(16) . . ?
F13A C38 F14A 109.9(17) . . ?
F13A C38 C37A 123.0(14) . . ?
F14 C38 F12 140(2) . . ?
F14 C38 F13 102.8(14) . . ?
F14 C38 C37 109.6(13) . . ?
F14A C38 C37A 84.2(11) . . ?

loop_
_geom_bond_atom_site_label_1
_geom_bond_atom_site_label_2
_geom_bond_distance
_geom_bond_site_symmetry_2
_geom_bond_publ_flag
Nd1 O1 2.410(15) . ?
Nd1 O2 2.471(15) . ?
Nd1 O3 2.387(3) . ?
Nd1 O3 2.387(3) 2_655 ?
Nd1 O4 2.431(2) . ?
Nd1 O4 2.431(2) 2_655 ?
Nd1 O5A 2.449(8) 2_655 ?
Nd1 O5A 2.449(8) . ?
Nd1 O5 2.474(8) . ?
Nd1 O5 2.474(8) 2_655 ?
S1 C1 1.707(12) . ?
S1 C4 1.686(12) . ?
S2 C29 1.75(5) . ?
S2 C32 1.730(10) . ?
S2A C29A 1.63(5) . ?
S2A C32 1.656(9) . ?
P1 O3 1.476(3) . ?
P1 C11 1.799(4) . ?
P1 C17 1.786(6) . ?
P1 C17A 1.799(14) . ?
P1 C23 1.786(9) . ?
P1 C23A 1.791(12) . ?
F1 C8 1.327(15) . ?
F2 C8 1.387(15) . ?
F3 C9 1.306(16) . ?
F4 C9 1.421(17) . ?
F5 C10 1.302(12) . ?
F6 C10 1.277(12) . ?
F7 C10 1.292(12) . ?
F8 C36 1.345(13) . ?
F8A C36A 1.333(14) . ?
F9 C36 1.338(15) . ?
F9A C36A 1.322(16) . ?
F10 C37 1.341(15) . ?
F10A C37A 1.313(19) . ?
F11 C37 1.308(14) . ?
F11A C37A 1.35(2) . ?
F12 C38 1.332(15) . ?
F12A C38 1.243(14) . ?
F13 C38 1.487(13) . ?
F13A C38 1.212(19) . ?
F14 C38 1.236(12) . ?
F14A C38 1.535(17) . ?
O1 C5 1.257(12) . ?
O2 C7 1.260(15) . ?
O4 C33 1.248(5) . ?
O5A C35A 1.230(10) . ?
O5 C35 1.271(11) . ?
C1 H1 0.9300 . ?
C1 C2 1.338(14) . ?
C2 H2 0.9300 . ?
C2 C3 1.393(13) . ?
C3 H3 0.9300 . ?
C3 C4 1.394(13) . ?
C4 C5 1.478(18) . ?
C5 C6 1.411(15) . ?
C6 H6 0.9300 . ?
C6 C7 1.361(15) . ?
C7 C8 1.49(2) . ?
C8 C9 1.376(14) . ?
C9 C10 1.316(13) . ?
C11 C12 1.370(7) . ?
C11 C16 1.381(6) . ?
C12 H12 0.9300 . ?
C12 C13 1.388(8) . ?
C13 H13 0.9300 . ?
C13 C14 1.353(8) . ?
C14 H14 0.9300 . ?
C14 C15 1.342(8) . ?
C15 H15 0.9300 . ?
C15 C16 1.377(7) . ?
C16 H16 0.9300 . ?
C17 C18 1.392(10) . ?
C17 C22 1.372(10) . ?
C17A C22A 1.3900 . ?
C17A C18A 1.3900 . ?
C22A H22A 0.9300 . ?
C22A C21A 1.3900 . ?
C21A H21A 0.9300 . ?
C21A C20A 1.3900 . ?
C20A H20A 0.9300 . ?
C20A C19A 1.3900 . ?
C19A H19A 0.9300 . ?
C19A C18A 1.3900 . ?
C18A H18A 0.9300 . ?
C18 H18 0.9300 . ?
C18 C19 1.368(11) . ?
C19 H19 0.9300 . ?
C19 C20 1.364(14) . ?
C20 H20 0.9300 . ?
C20 C21 1.343(14) . ?
C21 H21 0.9300 . ?
C21 C22 1.374(11) . ?
C22 H22 0.9300 . ?
C23 C24 1.409(12) . ?
C23 C28 1.362(12) . ?
C23A C24A 1.405(17) . ?
C23A C28A 1.362(17) . ?
C24 H24 0.9300 . ?
C24 C25 1.421(14) . ?
C24A H24A 0.9300 . ?
C24A C25A 1.422(18) . ?
C25 H25 0.9300 . ?
C25 C26 1.323(17) . ?
C25A H25A 0.9300 . ?
C25A C26A 1.32(2) . ?
C26 H26 0.9300 . ?
C26 C27 1.354(18) . ?
C26A H26A 0.9300 . ?
C26A C27A 1.35(2) . ?
C27 H27 0.9300 . ?
C27 C28 1.371(15) . ?
C27A H27A 0.9300 . ?
C27A C28A 1.369(19) . ?
C28 H28 0.9300 . ?
C28A H28A 0.9300 . ?
C29 H29 0.9300 . ?
C29 C30 1.18(8) . ?
C29A H29A 0.9300 . ?
C29A C30A 1.52(6) . ?
C30 H30 0.9300 . ?
C30 C31 1.390(16) . ?
C30A H30A 0.9300 . ?
C30A C31A 1.402(17) . ?
C31 H31 0.9300 . ?
C31 C32 1.362(12) . ?
C31A H31A 0.9300 . ?
C31A C32 1.364(13) . ?
C32 C33 1.463(5) . ?
C33 C34A 1.436(11) . ?
C33 C34 1.388(11) . ?
C34A H34A 0.9300 . ?
C34A C35A 1.415(14) . ?
C34 H34 0.9300 . ?
C34 C35 1.307(14) . ?
C35A C36A 1.520(11) . ?
C35 C36 1.522(12) . ?
C36 C37 1.568(14) . ?
C36A C37A 1.580(14) . ?
C37 C38 1.616(14) . ?
C37A C38 1.588(14) . ?

loop_
_geom_torsion_atom_site_label_1
_geom_torsion_atom_site_label_2
_geom_torsion_atom_site_label_3
_geom_torsion_atom_site_label_4
_geom_torsion
_geom_torsion_site_symmetry_1
_geom_torsion_site_symmetry_2
_geom_torsion_site_symmetry_3
_geom_torsion_site_symmetry_4
_geom_torsion_publ_flag
Nd1 O1 C5 C4 164.8(15) . . . . ?
Nd1 O1 C5 C6 2(4) . . . . ?
Nd1 O2 C7 C6 -15(5) . . . . ?
Nd1 O2 C7 C8 -177.5(14) . . . . ?
Nd1 O4 C33 C32 175.4(3) . . . . ?
Nd1 O4 C33 C34A 7.6(9) . . . . ?
Nd1 O4 C33 C34 -20.5(11) . . . . ?
Nd1 O5A C35A C34A 15(2) . . . . ?
Nd1 O5A C35A C36A -168.6(7) . . . . ?
Nd1 O5 C35 C34 11(3) . . . . ?
Nd1 O5 C35 C36 -175.2(8) . . . . ?
S1 C1 C2 C3 -1.6(12) . . . . ?
S1 C4 C5 O1 19(3) . . . . ?
S1 C4 C5 C6 -176.9(14) . . . . ?
S2 C29 C30 C31 12(6) . . . . ?
S2 C32 C33 O4 -7.3(9) . . . . ?
S2 C32 C33 C34 -172.7(10) . . . . ?
S2A C29A C30A C31A -6(5) . . . . ?
S2A C32 C33 O4 7.3(9) . . . . ?
S2A C32 C33 C34A 175.0(10) . . . . ?
P1 C11 C12 C13 -179.7(6) . . . . ?
P1 C11 C16 C15 177.6(4) . . . . ?
P1 C17 C18 C19 -174.7(7) . . . . ?
P1 C17 C22 C21 179.1(11) . . . . ?
P1 C17A C22A C21A -180(4) . . . . ?
P1 C17A C18A C19A 180(4) . . . . ?
P1 C23 C24 C25 -177.8(15) . . . . ?
P1 C23 C28 C27 177.8(17) . . . . ?
P1 C23A C24A C25A 172(4) . . . . ?
P1 C23A C28A C27A -173(5) . . . . ?
F1 C8 C9 F3 -114(2) . . . . ?
F1 C8 C9 F4 157.5(15) . . . . ?
F1 C8 C9 C10 42(3) . . . . ?
F2 C8 C9 F3 145(2) . . . . ?
F2 C8 C9 F4 56.1(19) . . . . ?
F2 C8 C9 C10 -59(3) . . . . ?
F3 C9 C10 F5 -154(2) . . . . ?
F3 C9 C10 F6 98(2) . . . . ?
F3 C9 C10 F7 -32(3) . . . . ?
F4 C9 C10 F5 -67(2) . . . . ?
F4 C9 C10 F6 -174.0(19) . . . . ?
F4 C9 C10 F7 55(2) . . . . ?
F8 C36 C37 F10 -59.0(16) . . . . ?
F8 C36 C37 F11 178.1(16) . . . . ?
F8 C36 C37 C38 57.8(13) . . . . ?
F8A C36A C37A F10A 168.4(17) . . . . ?
F8A C36A C37A F11A -73.4(18) . . . . ?
F8A C36A C37A C38 47.1(13) . . . . ?
F9 C36 C37 F10 -171.5(16) . . . . ?
F9 C36 C37 F11 65.6(18) . . . . ?
F9 C36 C37 C38 -54.7(13) . . . . ?
F9A C36A C37A F10A 52.1(18) . . . . ?
F9A C36A C37A F11A 170.3(18) . . . . ?
F9A C36A C37A C38 -69.1(14) . . . . ?
F10 C37 C38 F12 -176(2) . . . . ?
F10 C37 C38 F13 -71.9(17) . . . . ?
F10 C37 C38 F14 32(2) . . . . ?
F10A C37A C38 F12A 156(2) . . . . ?
F10A C37A C38 F13A -42(3) . . . . ?
F10A C37A C38 F14A 68(2) . . . . ?
F11 C37 C38 F12 -49(2) . . . . ?
F11 C37 C38 F13 55.3(17) . . . . ?
F11 C37 C38 F14 159(2) . . . . ?
F11A C37A C38 F12A 25(2) . . . . ?
F11A C37A C38 F13A -173(2) . . . . ?
F11A C37A C38 F14A -63.3(18) . . . . ?
O1 C5 C6 C7 -23(4) . . . . ?
O2 C7 C8 F1 33(3) . . . . ?
O2 C7 C8 F2 138(2) . . . . ?
O2 C7 C8 C9 -92(3) . . . . ?
O3 P1 C11 C12 -149.0(5) . . . . ?
O3 P1 C11 C16 31.9(5) . . . . ?
O3 P1 C17 C18 -159.5(10) . . . . ?
O3 P1 C17 C22 21.6(12) . . . . ?
O3 P1 C17A C22A 51(3) . . . . ?
O3 P1 C17A C18A -128(3) . . . . ?
O3 P1 C23 C24 -143.9(18) . . . . ?
O3 P1 C23 C28 39.1(16) . . . . ?
O3 P1 C23A C24A -118(2) . . . . ?
O3 P1 C23A C28A 53(3) . . . . ?
O4 C33 C34A C35A -16.2(16) . . . . ?
O4 C33 C34 C35 4(2) . . . . ?
O5A C35A C36A F8A 20.0(16) . . . . ?
O5A C35A C36A F9A 135.4(15) . . . . ?
O5A C35A C36A C37A -99.6(13) . . . . ?
O5 C35 C36 F8 -155.3(17) . . . . ?
O5 C35 C36 F9 -37.2(19) . . . . ?
O5 C35 C36 C37 83.5(14) . . . . ?
C1 S1 C4 C3 -1.7(17) . . . . ?
C1 S1 C4 C5 169.7(17) . . . . ?
C1 C2 C3 C4 0(2) . . . . ?
C2 C3 C4 S1 1(2) . . . . ?
C2 C3 C4 C5 -169.5(19) . . . . ?
C3 C4 C5 O1 -170(2) . . . . ?
C3 C4 C5 C6 -7(3) . . . . ?
C4 S1 C1 C2 1.9(10) . . . . ?
C4 C5 C6 C7 175.5(13) . . . . ?
C5 C6 C7 O2 29(5) . . . . ?
C5 C6 C7 C8 -169.5(11) . . . . ?
C6 C7 C8 F1 -131(2) . . . . ?
C6 C7 C8 F2 -26(3) . . . . ?
C6 C7 C8 C9 104(3) . . . . ?
C7 C8 C9 F3 14(3) . . . . ?
C7 C8 C9 F4 -75(2) . . . . ?
C7 C8 C9 C10 170(2) . . . . ?
C8 C9 C10 F5 48(3) . . . . ?
C8 C9 C10 F6 -59(3) . . . . ?
C8 C9 C10 F7 170(2) . . . . ?
C11 P1 C17 C18 -36.9(12) . . . . ?
C11 P1 C17 C22 144.2(10) . . . . ?
C11 P1 C17A C22A 174(3) . . . . ?
C11 P1 C17A C18A -6(4) . . . . ?
C11 P1 C23 C24 94.3(18) . . . . ?
C11 P1 C23 C28 -82.7(15) . . . . ?
C11 P1 C23A C24A 116(2) . . . . ?
C11 P1 C23A C28A -72(3) . . . . ?
C11 C12 C13 C14 3.1(12) . . . . ?
C12 C11 C16 C15 -1.5(8) . . . . ?
C12 C13 C14 C15 -3.5(12) . . . . ?
C13 C14 C15 C16 1.4(11) . . . . ?
C14 C15 C16 C11 1.2(9) . . . . ?
C16 C11 C12 C13 -0.6(10) . . . . ?
C17 P1 C11 C12 88.8(7) . . . . ?
C17 P1 C11 C16 -90.3(6) . . . . ?
C17 P1 C23 C24 -21(2) . . . . ?
C17 P1 C23 C28 162.1(13) . . . . ?
C17 C18 C19 C20 -4.1(18) . . . . ?
C17A P1 C11 C12 90.9(17) . . . . ?
C17A P1 C11 C16 -88.2(17) . . . . ?
C17A P1 C23A C24A -1(3) . . . . ?
C17A P1 C23A C28A 170(3) . . . . ?
C17A C22A C21A C20A 0.0 . . . . ?
C22A C17A C18A C19A 0.0 . . . . ?
C22A C21A C20A C19A 0.0 . . . . ?
C21A C20A C19A C18A 0.0 . . . . ?
C20A C19A C18A C17A 0.0 . . . . ?
C18A C17A C22A C21A 0.0 . . . . ?
C18 C17 C22 C21 0.2(18) . . . . ?
C18 C19 C20 C21 0(3) . . . . ?
C19 C20 C21 C22 4(3) . . . . ?
C20 C21 C22 C17 -4(2) . . . . ?
C22 C17 C18 C19 4.1(17) . . . . ?
C23 P1 C11 C12 -27.8(8) . . . . ?
C23 P1 C11 C16 153.1(7) . . . . ?
C23 P1 C17 C18 77.8(13) . . . . ?
C23 P1 C17 C22 -101.1(13) . . . . ?
C23 C24 C25 C26 1(3) . . . . ?
C23A P1 C11 C12 -23.2(11) . . . . ?
C23A P1 C11 C16 157.7(10) . . . . ?
C23A P1 C17A C22A -68(3) . . . . ?
C23A P1 C17A C18A 112(4) . . . . ?
C23A C24A C25A C26A 0(6) . . . . ?
C24 C23 C28 C27 1(3) . . . . ?
C24 C25 C26 C27 -2(4) . . . . ?
C24A C23A C28A C27A -1(6) . . . . ?
C24A C25A C26A C27A -1(7) . . . . ?
C25 C26 C27 C28 2(4) . . . . ?
C25A C26A C27A C28A 0(8) . . . . ?
C26 C27 C28 C23 -1(4) . . . . ?
C26A C27A C28A C23A 1(8) . . . . ?
C28 C23 C24 C25 -1(3) . . . . ?
C28A C23A C24A C25A 0(4) . . . . ?
C29 S2 C32 C31 -3(3) . . . . ?
C29 S2 C32 C33 -178.7(19) . . . . ?
C29 C30 C31 C32 -15(6) . . . . ?
C29A S2A C32 C31A 3(3) . . . . ?
C29A S2A C32 C33 177(2) . . . . ?
C29A C30A C31A C32 8(5) . . . . ?
C30 C31 C32 S2 10(4) . . . . ?
C30 C31 C32 C33 -176(2) . . . . ?
C30A C31A C32 S2A -7(4) . . . . ?
C30A C31A C32 C33 179(2) . . . . ?
C31 C32 C33 O4 179(3) . . . . ?
C31 C32 C33 C34 13(3) . . . . ?
C31A C32 C33 O4 -179(2) . . . . ?
C31A C32 C33 C34A -11(2) . . . . ?
C32 S2 C29 C30 -5(4) . . . . ?
C32 S2A C29A C30A 2(4) . . . . ?
C32 C33 C34A C35A 176.5(10) . . . . ?
C32 C33 C34 C35 167.9(13) . . . . ?
C33 C34A C35A O5A 5(2) . . . . ?
C33 C34A C35A C36A -171.3(9) . . . . ?
C33 C34 C35 O5 0(3) . . . . ?
C33 C34 C35 C36 -173.4(11) . . . . ?
C34A C35A C36A F8A -162.9(12) . . . . ?
C34A C35A C36A F9A -47.5(17) . . . . ?
C34A C35A C36A C37A 77.5(13) . . . . ?
C34 C35 C36 F8 19(2) . . . . ?
C34 C35 C36 F9 137.3(18) . . . . ?
C34 C35 C36 C37 -102.0(15) . . . . ?
C35A C36A C37A F10A -72.6(17) . . . . ?
C35A C36A C37A F11A 45.6(17) . . . . ?
C35A C36A C37A C38 166.2(8) . . . . ?
C35 C36 C37 F10 67.6(14) . . . . ?
C35 C36 C37 F11 -55.3(16) . . . . ?
C35 C36 C37 C38 -175.6(8) . . . . ?
C36 C37 C38 F12 70.9(18) . . . . ?
C36 C37 C38 F13 175.4(10) . . . . ?
C36 C37 C38 F14 -81.0(17) . . . . ?
C36A C37A C38 F12A -92.2(15) . . . . ?
C36A C37A C38 F13A 70(2) . . . . ?
C36A C37A C38 F14A 179.7(13) . . . . ?
